data_4300659
_journal_name_full 'Inorganic Chemistry'
_journal_paper_doi 10.1021/ic051751a
_journal_year 2006
_chemical_formula_moiety 'C8 H12 N3, I'
_chemical_formula_sum 'C8 H12 I N3'
_chemical_formula_weight 277.11
_space_group_IT_number 2
_symmetry_cell_setting triclinic
_symmetry_space_group_name_Hall '-P 1'
_symmetry_space_group_name_H-M 'P -1'
_cell_angle_alpha 87.382(7)
_cell_angle_beta 86.872(8)
_cell_angle_gamma 75.985(9)
_cell_formula_units_Z 2
_cell_length_a 7.8633(8)
_cell_length_b 7.9248(8)
_cell_length_c 9.0394(6)
_cell_measurement_temperature 140(2)
_cell_volume 545.40(9)
_exptl_crystal_density_diffrn 1.687
_cod_depositor_comments
;
The following automatic conversions were performed:
'_symmetry_cell_setting' value 'Triclinic' changed to 'triclinic'
according to '/home/saulius/struct/CIF-dictionaries/cif_core.dic'
dictionary named 'cif_core.dic' version 2.4.1 from 2010-06-29.

Automatic conversion script
Id: cif_fix_enum 1527 2010-12-29 10:47:43Z saulius 
;
_cod_database_code 4300659

loop_
_symmetry_equiv_pos_as_xyz
'x, y, z'
'-x, -y, -z'

loop_
_atom_site_label
_atom_site_type_symbol
_atom_site_fract_x
_atom_site_fract_y
_atom_site_fract_z
_atom_site_U_iso_or_equiv
_atom_site_adp_type
_atom_site_occupancy
_atom_site_symmetry_multiplicity
_atom_site_calc_flag
_atom_site_refinement_flags
_atom_site_disorder_assembly
_atom_site_disorder_group
I1 I 0.71211(2) 0.61910(2) 0.803499(19) 0.02613(10) Uani 1 1 d . . .
N1 N 0.1294(4) 0.9600(3) 0.6976(3) 0.0366(7) Uani 1 1 d . . .
N2 N 0.3927(3) 0.2488(3) 0.6814(3) 0.0210(5) Uani 1 1 d . . .
N3 N 0.6289(3) 0.1468(3) 0.8004(3) 0.0216(5) Uani 1 1 d . . .
C1 C 0.1654(4) 0.8133(4) 0.7249(3) 0.0237(6) Uani 1 1 d . . .
C2 C 0.2094(4) 0.6257(3) 0.7552(3) 0.0219(6) Uani 1 1 d . . .
H2A H 0.1333 0.5973 0.8388 0.026 Uiso 1 1 calc R . .
H2B H 0.3328 0.5874 0.7844 0.026 Uiso 1 1 calc R . .
C3 C 0.1851(4) 0.5288(3) 0.6189(3) 0.0230(6) Uani 1 1 d . . .
H3A H 0.0657 0.5774 0.5833 0.028 Uiso 1 1 calc R . .
H3B H 0.2703 0.5479 0.5390 0.028 Uiso 1 1 calc R . .
C4 C 0.2103(4) 0.3344(4) 0.6501(4) 0.0253(7) Uani 1 1 d . . .
H4A H 0.1329 0.3153 0.7361 0.030 Uiso 1 1 calc R . .
H4B H 0.1753 0.2811 0.5633 0.030 Uiso 1 1 calc R . .
C5 C 0.4594(4) 0.2217(3) 0.8161(3) 0.0232(6) Uani 1 1 d . . .
H5 H 0.3958 0.2511 0.9075 0.028 Uiso 1 1 calc R . .
C6 C 0.5267(4) 0.1892(3) 0.5778(3) 0.0231(6) Uani 1 1 d . . .
H6 H 0.5170 0.1924 0.4734 0.028 Uiso 1 1 calc R . .
C7 C 0.6742(4) 0.1256(4) 0.6521(3) 0.0245(7) Uani 1 1 d . . .
H7 H 0.7876 0.0757 0.6100 0.029 Uiso 1 1 calc R . .
C8 C 0.7482(5) 0.1019(4) 0.9227(4) 0.0337(8) Uani 1 1 d . . .
H8A H 0.8360 0.1713 0.9122 0.050 Uiso 1 1 calc R . .
H8B H 0.8072 -0.0221 0.9205 0.050 Uiso 1 1 calc R . .
H8C H 0.6813 0.1262 1.0172 0.050 Uiso 1 1 calc R . .

loop_
_atom_site_aniso_label
_atom_site_aniso_U_11
_atom_site_aniso_U_22
_atom_site_aniso_U_33
_atom_site_aniso_U_23
_atom_site_aniso_U_13
_atom_site_aniso_U_12
I1 0.02536(14) 0.03195(13) 0.02156(15) -0.00427(8) 0.00109(9) -0.00763(8)
N1 0.0438(18) 0.0214(14) 0.0430(19) -0.0020(12) -0.0013(15) -0.0044(12)
N2 0.0264(14) 0.0144(11) 0.0224(14) -0.0004(9) -0.0018(11) -0.0052(9)
N3 0.0290(14) 0.0148(11) 0.0193(14) -0.0008(9) -0.0034(11) -0.0017(9)
C1 0.0219(16) 0.0260(16) 0.0237(17) -0.0062(12) -0.0025(13) -0.0051(12)
C2 0.0218(15) 0.0204(14) 0.0243(16) -0.0011(11) -0.0039(13) -0.0061(11)
C3 0.0233(15) 0.0199(14) 0.0261(18) -0.0027(12) -0.0061(13) -0.0046(11)
C4 0.0233(16) 0.0232(14) 0.0303(18) -0.0032(12) -0.0042(13) -0.0064(11)
C5 0.0321(17) 0.0169(13) 0.0207(17) -0.0011(11) 0.0009(13) -0.0060(11)
C6 0.0338(18) 0.0197(14) 0.0149(16) -0.0015(11) 0.0001(13) -0.0047(12)
C7 0.0271(17) 0.0228(14) 0.0215(17) -0.0050(12) 0.0032(13) -0.0023(12)
C8 0.044(2) 0.0310(17) 0.0236(19) 0.0013(13) -0.0125(16) -0.0033(14)

loop_
_geom_bond_atom_site_label_1
_geom_bond_atom_site_label_2
_geom_bond_distance
_geom_bond_site_symmetry_2
_geom_bond_publ_flag
N1 C1 1.146(4) . ?
N2 C5 1.341(4) . ?
N2 C6 1.379(4) . ?
N2 C4 1.467(4) . ?
N3 C5 1.324(4) . ?
N3 C7 1.376(4) . ?
N3 C8 1.464(4) . ?
C1 C2 1.459(4) . ?
C2 C3 1.526(4) . ?
C2 H2A 0.9900 . ?
C2 H2B 0.9900 . ?
C3 C4 1.520(4) . ?
C3 H3A 0.9900 . ?
C3 H3B 0.9900 . ?
C4 H4A 0.9900 . ?
C4 H4B 0.9900 . ?
C5 H5 0.9500 . ?
C6 C7 1.349(4) . ?
C6 H6 0.9500 . ?
C7 H7 0.9500 . ?
C8 H8A 0.9800 . ?
C8 H8B 0.9800 . ?
C8 H8C 0.9800 . ?

loop_
_cod_related_entry_id
_cod_related_entry_database
_cod_related_entry_code
1 ChemSpider 30651672
